data_4106349
loop_
_publ_author_name
'Johanna Heine'
'J\"orn Schmedt auf der G\"unne'
'Stefanie Dehnen'

_publ_section_title
;
 Formation of a Strandlike Polycatenane of Icosahedral Cages for
 Reversible One-Dimensional Encapsulation of Guests
;
_journal_name_full 'Journal of the American Chemical Society'
_journal_page_first 10018
_journal_page_last 10021
_journal_paper_doi 10.1021/ja2030273
_journal_volume 133
_journal_year 2011
_chemical_formula_sum 'C160 H112 Cl24 N32 Zn12'
_chemical_formula_weight 4118.06
_chemical_name_systematic
;
 ?
;
_space_group_IT_number 148
_symmetry_cell_setting trigonal
_symmetry_space_group_name_Hall '-R 3'
_symmetry_space_group_name_H-M 'R -3 :H'
_atom_sites_solution_hydrogens geom
_atom_sites_solution_primary direct
_atom_sites_solution_secondary difmap
_audit_creation_method SHELXL-97
_cell_angle_alpha 90.00
_cell_angle_beta 90.00
_cell_angle_gamma 120.00
_cell_formula_units_Z 3
_cell_length_a 37.841(5)
_cell_length_b 37.841(5)
_cell_length_c 15.799(3)
_cell_measurement_reflns_used 17318
_cell_measurement_temperature 100(2)
_cell_measurement_theta_max 41.56
_cell_measurement_theta_min 2.86
_cell_volume 19592(5)
_computing_structure_refinement 'SHELXL-97 (Sheldrick, 2008)'
_diffrn_ambient_temperature 100(2)
_diffrn_measured_fraction_theta_full 0.988
_diffrn_measured_fraction_theta_max 0.988
_diffrn_measurement_device_type 'Stoe IPDS 2'
_diffrn_measurement_method \w-scan
_diffrn_radiation_monochromator graphite
_diffrn_radiation_source 'fine-focus sealed tube'
_diffrn_radiation_type MoK\a
_diffrn_radiation_wavelength 0.71073
_diffrn_reflns_av_R_equivalents 0.1621
_diffrn_reflns_av_sigmaI/netI 0.1543
_diffrn_reflns_limit_h_max 47
_diffrn_reflns_limit_h_min -47
_diffrn_reflns_limit_k_max 47
_diffrn_reflns_limit_k_min -47
_diffrn_reflns_limit_l_max 19
_diffrn_reflns_limit_l_min -19
_diffrn_reflns_number 66080
_diffrn_reflns_theta_full 26.78
_diffrn_reflns_theta_max 26.78
_diffrn_reflns_theta_min 1.86
_exptl_absorpt_coefficient_mu 1.365
_exptl_absorpt_correction_type none
_exptl_crystal_colour colourless
_exptl_crystal_density_diffrn 1.047
_exptl_crystal_description block
_exptl_crystal_F_000 6192
_exptl_crystal_size_max 0.30
_exptl_crystal_size_mid 0.27
_exptl_crystal_size_min 0.25
_refine_diff_density_max 0.596
_refine_diff_density_min -0.421
_refine_diff_density_rms 0.064
_refine_ls_extinction_method none
_refine_ls_goodness_of_fit_ref 0.854
_refine_ls_hydrogen_treatment constr
_refine_ls_matrix_type full
_refine_ls_number_parameters 187
_refine_ls_number_reflns 9195
_refine_ls_number_restraints 0
_refine_ls_restrained_S_all 0.854
_refine_ls_R_factor_all 0.2079
_refine_ls_R_factor_gt 0.0811
_refine_ls_shift/su_max 0.005
_refine_ls_shift/su_mean 0.001
_refine_ls_structure_factor_coef Fsqd
_refine_ls_weighting_details 'calc w=1/[\s^2^(Fo^2^)+(0.1000P)^2^+0.0000P] where P=(Fo^2^+2Fc^2^)/3'
_refine_ls_weighting_scheme calc
_refine_ls_wR_factor_gt 0.2041
_refine_ls_wR_factor_ref 0.2312
_reflns_number_gt 2970
_reflns_number_total 9195
_reflns_threshold_expression >2\s(I)
_cod_data_source_file ja2030273_si_002.cif
_cod_data_source_block compound1
_cod_original_sg_symbol_H-M 'R -3'
_cod_database_code 4106349

loop_
_symmetry_equiv_pos_as_xyz
'x, y, z'
'-y, x-y, z'
'-x+y, -x, z'
'x+2/3, y+1/3, z+1/3'
'-y+2/3, x-y+1/3, z+1/3'
'-x+y+2/3, -x+1/3, z+1/3'
'x+1/3, y+2/3, z+2/3'
'-y+1/3, x-y+2/3, z+2/3'
'-x+y+1/3, -x+2/3, z+2/3'
'-x, -y, -z'
'y, -x+y, -z'
'x-y, x, -z'
'-x+2/3, -y+1/3, -z+1/3'
'y+2/3, -x+y+1/3, -z+1/3'
'x-y+2/3, x+1/3, -z+1/3'
'-x+1/3, -y+2/3, -z+2/3'
'y+1/3, -x+y+2/3, -z+2/3'
'x-y+1/3, x+2/3, -z+2/3'

loop_
_atom_site_label
_atom_site_type_symbol
_atom_site_fract_x
_atom_site_fract_y
_atom_site_fract_z
_atom_site_U_iso_or_equiv
_atom_site_adp_type
_atom_site_occupancy
_atom_site_symmetry_multiplicity
_atom_site_calc_flag
_atom_site_refinement_flags
C1 C 0.2592(3) 0.3540(3) 0.0246(6) 0.1024(11) Uani 1 1 d .
H1 H 0.2863 0.3639 0.0399 0.123 Uiso 1 1 calc R
C2 C 0.2320(3) 0.3422(3) 0.0878(6) 0.1024(11) Uani 1 1 d .
H2 H 0.2398 0.3423 0.1437 0.123 Uiso 1 1 calc R
C3 C 0.1917(3) 0.3298(3) 0.0675(6) 0.1024(11) Uani 1 1 d .
C4 C 0.1824(3) 0.3298(3) -0.0170(5) 0.1024(11) Uani 1 1 d .
H4 H 0.1558 0.3217 -0.0337 0.123 Uiso 1 1 calc R
C5 C 0.2133(3) 0.3421(3) -0.0768(6) 0.1024(11) Uani 1 1 d .
H5 H 0.2068 0.3425 -0.1334 0.123 Uiso 1 1 calc R
C6 C 0.1591(3) 0.3161(3) 0.1335(5) 0.1039(11) Uani 1 1 d .
C7 C 0.1232(3) 0.3171(3) 0.1243(6) 0.1039(11) Uani 1 1 d .
H7 H 0.1182 0.3270 0.0745 0.125 Uiso 1 1 calc R
C8 C 0.0958(3) 0.3039(3) 0.1862(6) 0.1039(11) Uani 1 1 d .
C9 C 0.1035(3) 0.2889(3) 0.2592(5) 0.1039(11) Uani 1 1 d .
H9 H 0.0843 0.2797 0.3025 0.125 Uiso 1 1 calc R
C10 C 0.1383(3) 0.2872(3) 0.2701(6) 0.1039(11) Uani 1 1 d .
C11 C 0.0555(3) 0.3030(3) 0.1782(6) 0.1044(11) Uani 1 1 d .
C12 C 0.0519(3) 0.3311(3) 0.1276(5) 0.1044(11) Uani 1 1 d .
H12 H 0.0743 0.3513 0.0984 0.125 Uiso 1 1 calc R
C13 C 0.0141(3) 0.3279(3) 0.1223(6) 0.1044(11) Uani 1 1 d .
H13 H 0.0112 0.3458 0.0867 0.125 Uiso 1 1 calc R
C14 C -0.0149(3) 0.2747(3) 0.2127(5) 0.1044(11) Uani 1 1 d .
H14 H -0.0378 0.2547 0.2409 0.125 Uiso 1 1 calc R
C15 C 0.0211(3) 0.2755(3) 0.2227(6) 0.1044(11) Uani 1 1 d .
H15 H 0.0228 0.2573 0.2600 0.125 Uiso 1 1 calc R
C16 C 0.1469(2) 0.2726(3) 0.3496(5) 0.1003(11) Uani 1 1 d .
C17 C 0.1198(2) 0.2560(3) 0.4152(5) 0.1003(11) Uani 1 1 d .
H17 H 0.0948 0.2551 0.4124 0.120 Uiso 1 1 calc R
C18 C 0.1290(2) 0.2410(3) 0.4843(5) 0.1003(11) Uani 1 1 d .
H18 H 0.1099 0.2304 0.5278 0.120 Uiso 1 1 calc R
C19 C 0.1917(2) 0.2599(3) 0.4312(5) 0.1003(11) Uani 1 1 d .
H19 H 0.2172 0.2621 0.4373 0.120 Uiso 1 1 calc R
C20 C 0.1844(2) 0.2764(3) 0.3604(5) 0.1003(11) Uani 1 1 d .
H20 H 0.2049 0.2899 0.3203 0.120 Uiso 1 1 calc R
C21 C 0.1363(2) 0.1302(2) 0.5716(5) 0.0942(10) Uani 1 1 d .
H21 H 0.1598 0.1361 0.5419 0.113 Uiso 1 1 calc R
C22 C 0.1053(2) 0.0910(2) 0.5758(5) 0.0942(10) Uani 1 1 d .
H22 H 0.1088 0.0704 0.5525 0.113 Uiso 1 1 calc R
C23 C 0.0676(2) 0.0809(2) 0.6152(5) 0.0942(10) Uani 1 1 d .
C24 C 0.0647(2) 0.1127(2) 0.6519(5) 0.0942(10) Uani 1 1 d .
H24 H 0.0407 0.1083 0.6775 0.113 Uiso 1 1 calc R
C25 C 0.0993(2) 0.1515(2) 0.6490(5) 0.0942(10) Uani 1 1 d .
H25 H 0.0981 0.1726 0.6768 0.113 Uiso 1 1 calc R
C26 C 0.0323(2) 0.0387(2) 0.6146(5) 0.0913(16) Uani 1 1 d .
C27 C -0.0063(2) 0.0325(2) 0.6151(5) 0.0913(16) Uani 0.66666 1 d P
H27 H -0.0107 0.0546 0.6157 0.110 Uiso 0.66666 1 calc PR
Cl1 Cl -0.11172(8) 0.26902(8) 0.26742(17) 0.1254(9) Uani 1 1 d .
Cl2 Cl -0.06174(11) 0.35451(8) 0.0971(3) 0.1838(16) Uani 1 1 d .
Cl3 Cl 0.23744(6) 0.22260(6) 0.56633(14) 0.0961(6) Uani 1 1 d .
Cl4 Cl 0.17350(7) 0.25512(6) 0.70586(14) 0.1016(7) Uani 1 1 d .
N1 N 0.2515(2) 0.3531(2) -0.0577(4) 0.1024(11) Uani 1 1 d .
N2 N 0.1667(2) 0.3014(2) 0.2087(4) 0.1039(11) Uani 1 1 d .
N3 N -0.0186(2) 0.3006(2) 0.1652(4) 0.1044(11) Uani 1 1 d .
N4 N 0.1629(2) 0.2402(2) 0.4940(4) 0.1003(11) Uani 1 1 d .
N5 N 0.13392(19) 0.16057(19) 0.6090(4) 0.0942(10) Uani 1 1 d .
N6 N -0.0063(2) 0.0325(2) 0.6151(5) 0.0913(16) Uani 0.33333 1 d P
Zn1 Zn -0.07501(4) 0.29503(3) 0.15018(8) 0.1138(4) Uani 1 1 d .
Zn2 Zn 0.17904(3) 0.22056(3) 0.59868(6) 0.0844(3) Uani 1 1 d .

loop_
_atom_site_aniso_label
_atom_site_aniso_U_11
_atom_site_aniso_U_22
_atom_site_aniso_U_33
_atom_site_aniso_U_23
_atom_site_aniso_U_13
_atom_site_aniso_U_12
C1 0.092(2) 0.112(2) 0.101(3) -0.001(2) -0.014(2) 0.050(2)
C2 0.092(2) 0.112(2) 0.101(3) -0.001(2) -0.014(2) 0.050(2)
C3 0.092(2) 0.112(2) 0.101(3) -0.001(2) -0.014(2) 0.050(2)
C4 0.092(2) 0.112(2) 0.101(3) -0.001(2) -0.014(2) 0.050(2)
C5 0.092(2) 0.112(2) 0.101(3) -0.001(2) -0.014(2) 0.050(2)
C6 0.112(3) 0.104(2) 0.091(3) 0.023(2) 0.000(2) 0.051(2)
C7 0.112(3) 0.104(2) 0.091(3) 0.023(2) 0.000(2) 0.051(2)
C8 0.112(3) 0.104(2) 0.091(3) 0.023(2) 0.000(2) 0.051(2)
C9 0.112(3) 0.104(2) 0.091(3) 0.023(2) 0.000(2) 0.051(2)
C10 0.112(3) 0.104(2) 0.091(3) 0.023(2) 0.000(2) 0.051(2)
C11 0.110(3) 0.096(3) 0.106(3) 0.0305(18) 0.006(2) 0.051(2)
C12 0.110(3) 0.096(3) 0.106(3) 0.0305(18) 0.006(2) 0.051(2)
C13 0.110(3) 0.096(3) 0.106(3) 0.0305(18) 0.006(2) 0.051(2)
C14 0.110(3) 0.096(3) 0.106(3) 0.0305(18) 0.006(2) 0.051(2)
C15 0.110(3) 0.096(3) 0.106(3) 0.0305(18) 0.006(2) 0.051(2)
C16 0.084(2) 0.135(3) 0.096(3) 0.030(2) 0.0102(18) 0.065(2)
C17 0.084(2) 0.135(3) 0.096(3) 0.030(2) 0.0102(18) 0.065(2)
C18 0.084(2) 0.135(3) 0.096(3) 0.030(2) 0.0102(18) 0.065(2)
C19 0.084(2) 0.135(3) 0.096(3) 0.030(2) 0.0102(18) 0.065(2)
C20 0.084(2) 0.135(3) 0.096(3) 0.030(2) 0.0102(18) 0.065(2)
C21 0.087(2) 0.092(2) 0.111(3) 0.010(2) 0.0081(19) 0.0511(19)
C22 0.087(2) 0.092(2) 0.111(3) 0.010(2) 0.0081(19) 0.0511(19)
C23 0.087(2) 0.092(2) 0.111(3) 0.010(2) 0.0081(19) 0.0511(19)
C24 0.087(2) 0.092(2) 0.111(3) 0.010(2) 0.0081(19) 0.0511(19)
C25 0.087(2) 0.092(2) 0.111(3) 0.010(2) 0.0081(19) 0.0511(19)
C26 0.072(3) 0.077(3) 0.126(4) 0.000(3) -0.005(4) 0.038(4)
C27 0.072(3) 0.077(3) 0.126(4) 0.000(3) -0.005(4) 0.038(4)
Cl1 0.133(2) 0.131(2) 0.133(2) 0.0046(16) 0.0163(16) 0.0824(17)
Cl2 0.208(3) 0.0892(18) 0.255(4) 0.009(2) -0.081(3) 0.075(2)
Cl3 0.0823(13) 0.0954(14) 0.1197(17) 0.0213(12) -0.0050(12) 0.0511(11)
Cl4 0.0989(15) 0.0963(14) 0.1043(16) 0.0053(12) -0.0079(12) 0.0447(12)
N1 0.092(2) 0.112(2) 0.101(3) -0.001(2) -0.014(2) 0.050(2)
N2 0.112(3) 0.104(2) 0.091(3) 0.023(2) 0.000(2) 0.051(2)
N3 0.110(3) 0.096(3) 0.106(3) 0.0305(18) 0.006(2) 0.051(2)
N4 0.084(2) 0.135(3) 0.096(3) 0.030(2) 0.0102(18) 0.065(2)
N5 0.087(2) 0.092(2) 0.111(3) 0.010(2) 0.0081(19) 0.0511(19)
N6 0.072(3) 0.077(3) 0.126(4) 0.000(3) -0.005(4) 0.038(4)
Zn1 0.1218(9) 0.0879(7) 0.1354(10) 0.0096(6) -0.0040(7) 0.0552(7)
Zn2 0.0785(6) 0.0845(6) 0.0930(7) 0.0165(5) -0.0067(5) 0.0429(5)

loop_
_atom_type_symbol
_atom_type_description
_atom_type_scat_dispersion_real
_atom_type_scat_dispersion_imag
_atom_type_scat_source
C C 0.0033 0.0016 'International Tables Vol C Tables 4.2.6.8 and 6.1.1.4'
H H 0.0000 0.0000 'International Tables Vol C Tables 4.2.6.8 and 6.1.1.4'
Cl Cl 0.1484 0.1585 'International Tables Vol C Tables 4.2.6.8 and 6.1.1.4'
N N 0.0061 0.0033 'International Tables Vol C Tables 4.2.6.8 and 6.1.1.4'
Zn Zn 0.2839 1.4301 'International Tables Vol C Tables 4.2.6.8 and 6.1.1.4'

loop_
_geom_angle_atom_site_label_1
_geom_angle_atom_site_label_2
_geom_angle_atom_site_label_3
_geom_angle
_geom_angle_site_symmetry_1
_geom_angle_site_symmetry_3
N1 C1 C2 126.6(9) . .
C1 C2 C3 118.1(9) . .
C4 C3 C2 117.5(9) . .
C4 C3 C6 120.5(8) . .
C2 C3 C6 122.0(8) . .
C3 C4 C5 118.9(8) . .
N1 C5 C4 123.6(8) . .
C7 C6 N2 119.9(8) . .
C7 C6 C3 124.6(8) . .
N2 C6 C3 115.6(8) . .
C8 C7 C6 120.2(8) . .
C7 C8 C9 119.1(9) . .
C7 C8 C11 122.3(8) . .
C9 C8 C11 118.6(8) . .
C10 C9 C8 122.2(9) . .
N2 C10 C9 119.3(8) . .
N2 C10 C16 119.0(8) . .
C9 C10 C16 121.7(8) . .
C15 C11 C12 117.1(8) . .
C15 C11 C8 122.0(7) . .
C12 C11 C8 120.8(8) . .
C13 C12 C11 117.5(8) . .
N3 C13 C12 124.0(8) . .
N3 C14 C15 122.5(8) . .
C14 C15 C11 120.8(8) . .
C20 C16 C17 117.0(7) . .
C20 C16 C10 118.7(8) . .
C17 C16 C10 124.3(7) . .
C18 C17 C16 120.7(7) . .
N4 C18 C17 124.5(8) . .
C20 C19 N4 123.0(7) . .
C16 C20 C19 119.3(8) . .
N5 C21 C22 121.9(8) . .
C21 C22 C23 121.1(8) . .
C24 C23 C22 116.9(8) . .
C24 C23 C26 121.0(7) . .
C22 C23 C26 122.0(7) . .
C23 C24 C25 117.3(8) . .
N5 C25 C24 124.6(8) . .
C27 C26 N6 120.6(8) . 3
C27 C26 C27 120.6(8) . 3
C27 C26 C23 119.8(7) . .
N6 C26 C23 119.6(7) 3 .
C27 C26 C23 119.6(7) 3 .
C26 C27 C26 119.4(8) . 2
C5 N1 C1 115.1(8) . .
C5 N1 Zn1 121.0(6) . 11
C1 N1 Zn1 123.8(6) . 11
C10 N2 C6 119.3(8) . .
C14 N3 C13 118.0(8) . .
C14 N3 Zn1 119.3(6) . .
C13 N3 Zn1 122.4(6) . .
C18 N4 C19 115.0(7) . .
C18 N4 Zn2 125.7(6) . .
C19 N4 Zn2 118.7(5) . .
C21 N5 C25 117.9(7) . .
C21 N5 Zn2 122.7(5) . .
C25 N5 Zn2 119.1(6) . .
N3 Zn1 N1 103.4(3) . 12
N3 Zn1 Cl2 104.1(2) . .
N1 Zn1 Cl2 108.5(2) 12 .
N3 Zn1 Cl1 109.6(2) . .
N1 Zn1 Cl1 106.9(2) 12 .
Cl2 Zn1 Cl1 122.61(14) . .
N4 Zn2 N5 103.5(3) . .
N4 Zn2 Cl4 105.8(2) . .
N5 Zn2 Cl4 108.7(2) . .
N4 Zn2 Cl3 105.97(19) . .
N5 Zn2 Cl3 108.55(19) . .
Cl4 Zn2 Cl3 122.66(9) . .

loop_
_geom_bond_atom_site_label_1
_geom_bond_atom_site_label_2
_geom_bond_distance
_geom_bond_site_symmetry_2
C1 N1 1.328(10) .
C1 C2 1.343(11) .
C2 C3 1.388(11) .
C3 C4 1.381(11) .
C3 C6 1.497(12) .
C4 C5 1.391(11) .
C5 N1 1.324(10) .
C6 C7 1.387(11) .
C6 N2 1.402(10) .
C7 C8 1.327(11) .
C8 C9 1.380(11) .
C8 C11 1.515(12) .
C9 C10 1.362(11) .
C10 N2 1.343(10) .
C10 C16 1.470(11) .
C11 C15 1.384(11) .
C11 C12 1.389(11) .
C12 C13 1.378(11) .
C13 N3 1.334(10) .
C14 N3 1.298(9) .
C14 C15 1.359(11) .
C16 C20 1.368(10) .
C16 C17 1.371(10) .
C17 C18 1.357(10) .
C18 N4 1.305(9) .
C19 C20 1.374(10) .
C19 N4 1.385(9) .
C21 N5 1.332(9) .
C21 C22 1.357(10) .
C22 C23 1.421(10) .
C23 C24 1.390(10) .
C23 C26 1.485(10) .
C24 C25 1.397(10) .
C25 N5 1.336(9) .
C26 C27 1.360(9) .
C26 N6 1.366(9) 3
C26 C27 1.366(9) 3
C27 C26 1.366(9) 2
Cl1 Zn1 2.228(3) .
Cl2 Zn1 2.211(3) .
Cl3 Zn2 2.231(2) .
Cl4 Zn2 2.213(3) .
N1 Zn1 2.051(7) 11
N3 Zn1 2.051(7) .
N4 Zn2 2.028(6) .
N5 Zn2 2.054(6) .
Zn1 N1 2.051(7) 12

loop_
_platon_squeeze_void_nr
_platon_squeeze_void_average_x
_platon_squeeze_void_average_y
_platon_squeeze_void_average_z
_platon_squeeze_void_volume
_platon_squeeze_void_count_electrons
_platon_squeeze_void_content
1 0.000 0.000 -0.215 2724 734 ' '
2 0.333 0.667 0.452 2718 735 ' '
3 0.667 0.333 0.118 2722 734 ' '
